data_1529116
loop_
_publ_author_name
'Fleck, M.'
'Bohaty, L.'
'Tillmanns, E.'

_publ_section_title
;
 Structural characterisation of M(II) guanidinium sulphate hydrates (M(II)
 = Mn, Fe, Co, Ni, Cd, V O)
;
_journal_name_full 'Solid State Sciences'
_journal_page_first 469
_journal_page_last 477
_journal_volume 6
_journal_year 2004
_chemical_formula_sum 'C2 H24 N6 Ni O14 S2'
_chemical_name_systematic '(C (N H2)3)2 Ni (H2 O)6 (S O4)2'
_space_group_IT_number 14
_symmetry_space_group_name_Hall '-P 2ybc'
_symmetry_space_group_name_H-M 'P 1 21/c 1'
_cell_angle_alpha 90
_cell_angle_beta 97.09
_cell_angle_gamma 90
_cell_formula_units_Z 2
_cell_length_a 10.026
_cell_length_b 7.633
_cell_length_c 12.025
_cell_volume 913.218
_citation_journal_id_ASTM SSSCFJ
_cod_data_source_file Fleck_SSSCFJ_2004_81.cif
_cod_data_source_block C2H24N6Ni1O14S2
_cod_original_formula_sum 'C2 H24 N6 Ni1 O14 S2'
_cod_database_code 1529116

loop_
_symmetry_equiv_pos_as_xyz
x,y,z
-x,y+1/2,-z+1/2
-x,-y,-z
x,-y-1/2,z-1/2

loop_
_atom_site_label
_atom_site_type_symbol
_atom_site_fract_x
_atom_site_fract_y
_atom_site_fract_z
_atom_site_occupancy
_atom_site_U_iso_or_equiv
H9 H+1 0.143 0.844 0.13 1 0.0
H11 H+1 0.161 0.806 0.4 1 0.0
N1 N-3 0.125 0.1016 0.3201 1 0.0
H4 H+1 0.272 0.113 -0.016 1 0.0
O3 O-2 0.2958 0.0292 -0.0457 1 0.0
C1 C+4 0.1306 -0.051 0.2693 1 0.0
N3 N-3 0.145 0.8035 0.3287 1 0.0
H3 H+1 0.51 -0.009 0.224 1 0.0
H5 H+1 0.27 0.041 0.874 1 0.0
O6 O-2 0.825 0.7014 -0.0594 1 0.0
S1 S+6 0.75514 0.5617 0.87093 1 0.0
Ni1 Ni+2 0.5 0 0 1 0.0
O2 O-2 0.463 0.0408 0.163 1 0.0
O1 O-2 0.52 0.2642 -0.0238 1 0.0
O4 O-2 0.7681 0.3935 -0.0691 1 0.0
O7 O-2 0.6104 0.6073 0.8465 1 0.0
N2 N-3 0.1182 -0.0592 0.1582 1 0.0
H7 H+1 0.123 0.19 0.285 1 0.0
H1 H+1 0.595 0.3 -0.036 1 0.0
H12 H+1 0.15 0.711 0.298 1 0.0
H10 H+1 0.12 0.037 0.125 1 0.0
H6 H+1 0.445 0.148 0.178 1 0.0
H8 H+1 0.129 0.108 0.396 1 0.0
O5 O-2 0.813 0.5465 0.7646 1 0.0
H2 H+1 0.49 0.318 0.03 1 0.0
